data_7013703
loop_
_publ_author_name
'Atencio, Reinaldo'
'Chac\'on, Mirbel'
'Gonz\'alez, Teresa'
'Brice\~no, Alexander'
'Agrifoglio, Giuseppe'
'Sierraalta, Anibal'

_publ_section_title
;
 Robust hydrogen-bonded self-assemblies from biimidazole complexes.
 Synthesis and structural characterization of [M(biimidazole)2(OH2)2]2+
 (M = Co2+, Ni2+) complexes and carboxylate modules.
;
_journal_issue 4
_journal_name_full 'Dalton transactions (Cambridge, England : 2003)'
_journal_page_first 505
_journal_page_last 513
_journal_paper_doi 10.1039/b312541f
_journal_year 2004
_chemical_formula_moiety 'C12 H16 N8 Ni O2, 2(C7 H5 O5), 4(H2 O)'
_chemical_formula_sum 'C26 H34 N8 Ni O16'
_chemical_formula_weight 773.30
_chemical_name_systematic
;
?
;
_space_group_IT_number 14
_symmetry_cell_setting monoclinic
_symmetry_space_group_name_Hall '-P 2ybc'
_symmetry_space_group_name_H-M 'P 1 21/c 1'
_atom_sites_solution_hydrogens geom
_atom_sites_solution_primary direct
_atom_sites_solution_secondary difmap
_audit_creation_date '3 September 2003'
_audit_creation_method SHELXL-97
_cell_angle_alpha 90.00
_cell_angle_beta 98.08(3)
_cell_angle_gamma 90.00
_cell_formula_units_Z 2
_cell_length_a 12.135(5)
_cell_length_b 9.265(4)
_cell_length_c 13.992(4)
_cell_measurement_reflns_used 13
_cell_measurement_temperature 298(2)
_cell_measurement_theta_max 29.460
_cell_measurement_theta_min 20.750
_cell_volume 1557.5(10)
_computing_cell_refinement
;
MSC/AFC, Diffractometer Control Software (Molecular
Structure Corporation, 1993a)
;
_computing_data_collection
;
MSC/AFC, Diffractometer Control Software (Molecular
Structure Corporation, 1993a)
;
_computing_data_reduction
;
TEXSAN, (Molecular Structure Corporation, 1993a)
;
_computing_molecular_graphics 'SHELXLTL-NT V5.1 (Bruker AXS, 1998)'
_computing_publication_material 'SHELXLTL-NT V5.1 (Bruker AXS, 1998)'
_computing_structure_refinement 'SHELXLTL-NT V5.1 (Bruker AXS, 1998)'
_computing_structure_solution 'SHELXLTL-NT V5.1 (Bruker AXS, 1998)'
_diffrn_ambient_temperature 298(2)
_diffrn_measured_fraction_theta_full 0.995
_diffrn_measured_fraction_theta_max 0.995
_diffrn_measurement_device_type 'Rigaku AFC7S'
_diffrn_measurement_method '\w-2\q scans'
_diffrn_radiation_monochromator graphite
_diffrn_radiation_source 'Normal-focus sealed tube'
_diffrn_radiation_type MoK\a
_diffrn_radiation_wavelength 0.71073
_diffrn_reflns_av_R_equivalents 0.0871
_diffrn_reflns_av_sigmaI/netI 0.0862
_diffrn_reflns_limit_h_max 14
_diffrn_reflns_limit_h_min 0
_diffrn_reflns_limit_k_max 11
_diffrn_reflns_limit_k_min 0
_diffrn_reflns_limit_l_max 16
_diffrn_reflns_limit_l_min -16
_diffrn_reflns_number 2874
_diffrn_reflns_theta_full 25.03
_diffrn_reflns_theta_max 25.03
_diffrn_reflns_theta_min 1.69
_diffrn_standards_decay_% 0
_diffrn_standards_interval_count 150
_diffrn_standards_number 3
_exptl_absorpt_coefficient_mu 0.715
_exptl_absorpt_correction_T_max 0.8821
_exptl_absorpt_correction_T_min 0.6819
_exptl_absorpt_correction_type psi-scan
_exptl_absorpt_process_details '(North et al.,1968)'
_exptl_crystal_colour 'Pale Green'
_exptl_crystal_density_diffrn 1.649
_exptl_crystal_density_method 'not measured'
_exptl_crystal_description Laminar
_exptl_crystal_F_000 804
_exptl_crystal_size_max 0.58
_exptl_crystal_size_mid 0.26
_exptl_crystal_size_min 0.18
_refine_diff_density_max 0.364
_refine_diff_density_min -0.543
_refine_diff_density_rms 0.086
_refine_ls_extinction_method none
_refine_ls_goodness_of_fit_ref 1.025
_refine_ls_hydrogen_treatment mixed
_refine_ls_matrix_type full
_refine_ls_number_parameters 232
_refine_ls_number_reflns 2739
_refine_ls_number_restraints 0
_refine_ls_restrained_S_all 1.025
_refine_ls_R_factor_all 0.1217
_refine_ls_R_factor_gt 0.0637
_refine_ls_shift/su_max 0.000
_refine_ls_shift/su_mean 0.000
_refine_ls_structure_factor_coef Fsqd
_refine_ls_weighting_details 'calc w=1/[\s^2^(Fo^2^)+(0.0649P)^2^+1.1424P] where P=(Fo^2^+2Fc^2^)/3'
_refine_ls_weighting_scheme calc
_refine_ls_wR_factor_gt 0.1278
_refine_ls_wR_factor_ref 0.1530
_reflns_number_gt 1663
_reflns_number_total 2739
_reflns_threshold_expression >2sigma(I)
_cod_data_source_file b312541f.txt
_cod_data_source_block p21c-p
_cod_depositor_comments
;
The following automatic conversions were performed:
'_symmetry_cell_setting' value 'Monoclinic' changed to 'monoclinic'
according to '/home/saulius/struct/CIF-dictionaries/cif_core.dic'
dictionary named 'cif_core.dic' version 2.4.1 from
2010-06-29.

'_exptl_absorpt_correction_type' value 'Psi-scan' changed to
'psi-scan' according to
'/home/saulius/struct/CIF-dictionaries/cif_core.dic' dictionary named
'cif_core.dic' version 2.4.1 from 2010-06-29.

Automatic conversion script
Id: cif_fix_enum 1527 2010-12-29 10:47:43Z saulius 
;
_cod_original_sg_symbol_H-M P21/c
_cod_original_formula_sum 'C26 H34 N8 Ni1 O16'
_cod_database_code 7013703

loop_
_symmetry_equiv_pos_as_xyz
'x, y, z'
'-x, y+1/2, -z+1/2'
'-x, -y, -z'
'x, -y-1/2, z-1/2'

loop_
_atom_site_label
_atom_site_type_symbol
_atom_site_fract_x
_atom_site_fract_y
_atom_site_fract_z
_atom_site_U_iso_or_equiv
_atom_site_adp_type
_atom_site_occupancy
_atom_site_symmetry_multiplicity
_atom_site_calc_flag
_atom_site_refinement_flags
_atom_site_disorder_assembly
_atom_site_disorder_group
Ni1 Ni 1.0000 0.5000 0.5000 0.0302(3) Uani 1 2 d S . .
O1W O 0.8533(3) 0.5303(4) 0.4009(2) 0.0392(10) Uani 1 1 d . . .
H1WB H 0.8227 0.6031 0.4050 0.059 Uiso 1 1 d R . .
H1WA H 0.8066 0.4771 0.3961 0.059 Uiso 1 1 d R . .
O1C O 0.5847(4) 0.3921(5) 0.5576(3) 0.0621(13) Uani 1 1 d . . .
H1CB H 0.6050 0.3570 0.5067 0.093 Uiso 1 1 d R . .
H1CA H 0.5167 0.4167 0.5530 0.093 Uiso 1 1 d R . .
O2C O 0.6824(4) 0.3222(4) 0.3888(3) 0.0557(12) Uani 1 1 d . . .
H2CB H 0.7019 0.2350 0.3825 0.084 Uiso 1 1 d R . .
H2CA H 0.6455 0.3276 0.3326 0.084 Uiso 1 1 d R . .
O1 O 0.7452(4) 0.4643(4) 0.8792(3) 0.0592(14) Uani 1 1 d . . .
O2 O 0.7568(4) 0.7011(4) 0.8731(3) 0.0474(11) Uani 1 1 d . . .
O3 O 0.5957(4) 0.8659(4) 1.1719(3) 0.0627(14) Uani 1 1 d . . .
H3O H 0.5933 0.9314 1.1322 0.094 Uiso 1 1 d R . .
O4 O 0.5410(5) 0.6150(5) 1.2571(3) 0.089(2) Uani 1 1 d . . .
H4O H 0.5149 0.6952 1.2648 0.134 Uiso 1 1 d R . .
O5 O 0.5618(4) 0.3593(4) 1.1733(3) 0.0557(13) Uani 1 1 d . . .
H5O H 0.5682 0.2882 1.1396 0.084 Uiso 1 1 d R . .
N11 N 0.9130(4) 0.3798(4) 0.5895(3) 0.0307(11) Uani 1 1 d . . .
N21 N 0.8239(4) 0.3842(5) 0.7174(3) 0.0362(12) Uani 1 1 d . . .
H21N H 0.8074 0.4044 0.7801 0.043 Uiso 1 1 d R . .
N31 N 0.8712(4) 0.7178(5) 0.7155(3) 0.0335(11) Uani 1 1 d . . .
H31N H 0.8526 0.7127 0.7780 0.040 Uiso 1 1 d R . .
N41 N 0.9547(4) 0.6672(4) 0.5885(3) 0.0301(11) Uani 1 1 d . . .
C11 C 0.8768(4) 0.4605(5) 0.6566(4) 0.0298(13) Uani 1 1 d . . .
C21 C 0.8823(5) 0.2414(6) 0.6109(4) 0.0391(14) Uani 1 1 d . . .
H21 H 0.8961 0.1593 0.5763 0.047 Uiso 1 1 d R . .
C31 C 0.8286(5) 0.2430(6) 0.6895(4) 0.0451(16) Uani 1 1 d . . .
H31 H 0.8003 0.1637 0.7188 0.054 Uiso 1 1 d R . .
C41 C 0.8993(5) 0.6145(5) 0.6553(4) 0.0301(13) Uani 1 1 d . . .
C51 C 0.9625(5) 0.8126(6) 0.6063(4) 0.0363(14) Uani 1 1 d . . .
H51 H 0.9971 0.8789 0.5705 0.044 Uiso 1 1 d R . .
C61 C 0.9119(5) 0.8454(6) 0.6847(4) 0.0360(14) Uani 1 1 d . . .
H61 H 0.9058 0.9363 0.7116 0.043 Uiso 1 1 d R . .
C1 C 0.7292(5) 0.5883(6) 0.9122(4) 0.0368(14) Uani 1 1 d . . .
C2 C 0.6746(4) 0.5979(6) 1.0011(4) 0.0319(13) Uani 1 1 d . . .
C3 C 0.6572(4) 0.7309(6) 1.0429(4) 0.0344(13) Uani 1 1 d . . .
H3 H 0.6762 0.8157 1.0136 0.041 Uiso 1 1 d R . .
C4 C 0.6123(5) 0.7368(6) 1.1280(4) 0.0404(15) Uani 1 1 d . . .
C5 C 0.5832(6) 0.6115(7) 1.1723(4) 0.0490(18) Uani 1 1 d . . .
C6 C 0.5946(5) 0.4800(6) 1.1282(4) 0.0394(14) Uani 1 1 d . . .
C7 C 0.6414(4) 0.4721(5) 1.0438(4) 0.0342(13) Uani 1 1 d . . .
H7 H 0.6505 0.3829 1.0154 0.041 Uiso 1 1 d R . .

loop_
_atom_site_aniso_label
_atom_site_aniso_U_11
_atom_site_aniso_U_22
_atom_site_aniso_U_33
_atom_site_aniso_U_23
_atom_site_aniso_U_13
_atom_site_aniso_U_12
Ni1 0.0427(6) 0.0223(5) 0.0293(5) 0.0002(5) 0.0186(4) 0.0006(5)
O1W 0.049(2) 0.023(2) 0.048(2) -0.0011(16) 0.0143(19) -0.0005(17)
O1C 0.061(3) 0.053(3) 0.076(3) -0.019(2) 0.023(3) 0.006(2)
O2C 0.071(3) 0.036(2) 0.063(3) -0.001(2) 0.018(2) -0.004(2)
O1 0.108(4) 0.027(2) 0.055(3) -0.0015(19) 0.053(3) 0.007(2)
O2 0.082(3) 0.029(2) 0.039(2) -0.0019(18) 0.034(2) -0.012(2)
O3 0.119(4) 0.029(2) 0.049(3) -0.001(2) 0.042(3) 0.012(2)
O4 0.168(6) 0.038(3) 0.085(4) 0.016(3) 0.099(4) 0.030(3)
O5 0.075(3) 0.030(2) 0.072(3) 0.010(2) 0.047(3) 0.003(2)
N11 0.046(3) 0.021(2) 0.030(3) -0.0012(19) 0.019(2) 0.004(2)
N21 0.053(3) 0.028(3) 0.032(3) -0.001(2) 0.021(2) 0.000(2)
N31 0.046(3) 0.032(3) 0.025(2) -0.005(2) 0.014(2) 0.000(2)
N41 0.041(3) 0.019(2) 0.034(3) 0.0010(19) 0.017(2) -0.001(2)
C11 0.031(3) 0.032(3) 0.029(3) 0.004(2) 0.011(2) 0.000(2)
C21 0.055(4) 0.022(3) 0.044(3) 0.001(3) 0.022(3) -0.002(3)
C31 0.068(5) 0.026(3) 0.046(4) -0.001(3) 0.023(3) -0.009(3)
C41 0.039(3) 0.023(3) 0.031(3) 0.003(2) 0.012(3) 0.002(3)
C51 0.047(4) 0.025(3) 0.041(3) -0.004(2) 0.019(3) -0.004(3)
C61 0.046(4) 0.022(3) 0.040(3) -0.004(2) 0.007(3) -0.001(3)
C1 0.044(4) 0.039(4) 0.030(3) -0.002(3) 0.014(3) 0.001(3)
C2 0.037(3) 0.029(3) 0.033(3) 0.001(2) 0.015(3) 0.001(3)
C3 0.039(3) 0.029(3) 0.039(3) 0.003(3) 0.018(3) -0.003(3)
C4 0.055(4) 0.031(3) 0.039(3) -0.004(3) 0.018(3) 0.007(3)
C5 0.068(5) 0.045(4) 0.042(4) 0.014(3) 0.037(3) 0.019(3)
C6 0.044(3) 0.031(3) 0.049(3) 0.010(3) 0.026(3) 0.003(3)
C7 0.041(3) 0.025(3) 0.039(3) -0.003(2) 0.015(3) 0.000(2)

loop_
_atom_type_symbol
_atom_type_description
_atom_type_scat_dispersion_real
_atom_type_scat_dispersion_imag
_atom_type_scat_source
C C 0.0033 0.0016 'International Tables Vol C Tables 4.2.6.8 and 6.1.1.4'
H H 0.0000 0.0000 'International Tables Vol C Tables 4.2.6.8 and 6.1.1.4'
N N 0.0061 0.0033 'International Tables Vol C Tables 4.2.6.8 and 6.1.1.4'
O O 0.0106 0.0060 'International Tables Vol C Tables 4.2.6.8 and 6.1.1.4'
Ni Ni 0.3393 1.1124 'International Tables Vol C Tables 4.2.6.8 and 6.1.1.4'

loop_
_geom_angle_atom_site_label_1
_geom_angle_atom_site_label_2
_geom_angle_atom_site_label_3
_geom_angle
_geom_angle_site_symmetry_1
_geom_angle_site_symmetry_3
_geom_angle_publ_flag
N11 Ni1 N11 180.00(19) 3_766 . ?
N11 Ni1 N41 99.03(16) 3_766 . ?
N11 Ni1 N41 80.97(16) . . ?
N11 Ni1 N41 80.97(16) 3_766 3_766 ?
N11 Ni1 N41 99.03(16) . 3_766 ?
N41 Ni1 N41 180.000(1) . 3_766 ?
N11 Ni1 O1W 90.80(16) 3_766 3_766 ?
N11 Ni1 O1W 89.20(16) . 3_766 ?
N41 Ni1 O1W 88.72(16) . 3_766 ?
N41 Ni1 O1W 91.28(16) 3_766 3_766 ?
N11 Ni1 O1W 89.20(16) 3_766 . ?
N11 Ni1 O1W 90.80(16) . . ?
N41 Ni1 O1W 91.28(16) . . ?
N41 Ni1 O1W 88.72(16) 3_766 . ?
O1W Ni1 O1W 180.0 3_766 . ?
Ni1 O1W H1WB 115.8 . . ?
Ni1 O1W H1WA 122.0 . . ?
H1WB O1W H1WA 102.4 . . ?
H1CB O1C H1CA 115.6 . . ?
H2CB O2C H2CA 94.5 . . ?
C4 O3 H3O 109.6 . . ?
C5 O4 H4O 109.6 . . ?
C6 O5 H5O 109.5 . . ?
C11 N11 C21 104.1(4) . . ?
C11 N11 Ni1 111.9(3) . . ?
C21 N11 Ni1 143.8(3) . . ?
C11 N21 C31 106.3(4) . . ?
C11 N21 H21N 131.9 . . ?
C31 N21 H21N 118.5 . . ?
C41 N31 C61 106.3(4) . . ?
C41 N31 H31N 131.6 . . ?
C61 N31 H31N 118.9 . . ?
C41 N41 C51 105.3(4) . . ?
C41 N41 Ni1 110.2(3) . . ?
C51 N41 Ni1 144.5(4) . . ?
N11 C11 N21 112.9(4) . . ?
N11 C11 C41 117.6(4) . . ?
N21 C11 C41 129.4(5) . . ?
C31 C21 N11 110.0(5) . . ?
C31 C21 H21 125.1 . . ?
N11 C21 H21 124.9 . . ?
C21 C31 N21 106.6(5) . . ?
C21 C31 H31 126.8 . . ?
N21 C31 H31 126.6 . . ?
N41 C41 N31 112.3(5) . . ?
N41 C41 C11 119.2(5) . . ?
N31 C41 C11 128.6(5) . . ?
C61 C51 N41 109.8(5) . . ?
C61 C51 H51 125.1 . . ?
N41 C51 H51 125.1 . . ?
C51 C61 N31 106.5(5) . . ?
C51 C61 H61 126.7 . . ?
N31 C61 H61 126.8 . . ?
O2 C1 O1 122.5(5) . . ?
O2 C1 C2 119.6(5) . . ?
O1 C1 C2 117.9(5) . . ?
C3 C2 C7 119.3(5) . . ?
C3 C2 C1 120.9(5) . . ?
C7 C2 C1 119.8(5) . . ?
C4 C3 C2 119.9(5) . . ?
C4 C3 H3 120.0 . . ?
C2 C3 H3 120.1 . . ?
O3 C4 C3 121.5(5) . . ?
O3 C4 C5 117.9(5) . . ?
C3 C4 C5 120.7(5) . . ?
O4 C5 C6 119.1(5) . . ?
O4 C5 C4 121.5(5) . . ?
C6 C5 C4 119.4(5) . . ?
O5 C6 C5 117.4(5) . . ?
O5 C6 C7 122.1(5) . . ?
C5 C6 C7 120.5(5) . . ?
C6 C7 C2 120.0(5) . . ?
C6 C7 H7 120.0 . . ?
C2 C7 H7 120.0 . . ?

loop_
_geom_bond_atom_site_label_1
_geom_bond_atom_site_label_2
_geom_bond_distance
_geom_bond_site_symmetry_2
_geom_bond_publ_flag
Ni1 N11 2.072(4) 3_766 ?
Ni1 N11 2.072(4) . ?
Ni1 N41 2.104(4) . ?
Ni1 N41 2.104(4) 3_766 ?
Ni1 O1W 2.115(4) 3_766 ?
Ni1 O1W 2.115(4) . ?
O1W H1WB 0.7763 . ?
O1W H1WA 0.7468 . ?
O1C H1CB 0.8501 . ?
O1C H1CA 0.8496 . ?
O2C H2CB 0.8500 . ?
O2C H2CA 0.8500 . ?
O1 C1 1.263(6) . ?
O2 C1 1.247(6) . ?
O3 C4 1.372(6) . ?
O3 H3O 0.8202 . ?
O4 C5 1.358(6) . ?
O4 H4O 0.8201 . ?
O5 C6 1.371(6) . ?
O5 H5O 0.8200 . ?
N11 C11 1.323(6) . ?
N11 C21 1.380(6) . ?
N21 C11 1.338(6) . ?
N21 C31 1.369(7) . ?
N21 H21N 0.9450 . ?
N31 C41 1.351(6) . ?
N31 C61 1.374(7) . ?
N31 H31N 0.9350 . ?
N41 C41 1.319(6) . ?
N41 C51 1.371(6) . ?
C11 C41 1.454(7) . ?
C21 C31 1.354(7) . ?
C21 H21 0.9301 . ?
C31 H31 0.9300 . ?
C51 C61 1.364(7) . ?
C51 H51 0.9300 . ?
C61 H61 0.9300 . ?
C1 C2 1.492(7) . ?
C2 C3 1.393(7) . ?
C2 C7 1.394(7) . ?
C3 C4 1.379(7) . ?
C3 H3 0.9298 . ?
C4 C5 1.385(8) . ?
C5 C6 1.382(8) . ?
C6 C7 1.382(7) . ?
C7 H7 0.9299 . ?
